data_2011447
loop_
_publ_author_name
'Farrugia, Louis J.'
'Peacock, Robert D.'
'Stewart, Brian'

_publ_section_title
;
 Lanthanide complexes of 2,2'-oxydiacetate:
 Na~5~[<i>M</i>(C~4~H~4~O~5~)~3~](BF~4~)~2~&#x00B7;6H~2~O (<i>M</i> =
 Nd, Sm or Gd)
;
_journal_issue 10
_journal_name_full 'Acta Crystallographica Section C'
_journal_page_first e435
_journal_page_last e436
_journal_paper_doi 10.1107/S0108270100012087
_journal_volume 56
_journal_year 2000
_chemical_formula_iupac 'Na5 [Sm (C4 H4 O5)3] (B F4)2, 6H2 O'
_chemical_formula_moiety '5Na 1+, C12 H12 Sm O15 3-, 2B1 F4 1-, 6H2 O1'
_chemical_formula_structural 'C12 H24 B2 F8 Na5 O21 Sm'
_chemical_formula_sum 'C12 H24 B2 F8 Na5 O21 Sm'
_chemical_formula_weight 943.23
_chemical_name_systematic
;
 ?
;
_space_group_IT_number 155
_symmetry_cell_setting trigonal
_symmetry_space_group_name_Hall 'R 3 2"'
_symmetry_space_group_name_H-M 'R 3 2 :H'
_cell_angle_alpha 90
_cell_angle_beta 90
_cell_angle_gamma 120
_cell_formula_units_Z 3
_cell_length_a 9.7223(11)
_cell_length_b 9.7223(11)
_cell_length_c 28.0728(14)
_cell_measurement_reflns_used 25
_cell_measurement_temperature 291(2)
_cell_measurement_theta_max 22.27
_cell_measurement_theta_min 20.93
_cell_volume 2298.0(4)
_computing_cell_refinement 'CAD-4 EXPRESS'
_computing_data_collection 'CAD-4 EXPRESS (Enraf Nonius, 1994)'
_computing_data_reduction 'XCAD4 (Harms & Wocadlo, 1995)'
_computing_publication_material 'WinGX (Farrugia, 1999)'
_computing_structure_refinement 'SHELXL97 (Sheldrick, 1997)'
_computing_structure_solution 'SHELXS97 (Sheldrick, 1997)'
_diffrn_ambient_temperature 291(2)
_diffrn_measured_fraction_theta_full .999
_diffrn_measured_fraction_theta_max .999
_diffrn_measurement_device_type 'Enraf Nonius CAD4'
_diffrn_measurement_method 'non-profiled \w'
_diffrn_radiation_monochromator graphite
_diffrn_radiation_type MoK\a
_diffrn_radiation_wavelength .71073
_diffrn_reflns_av_R_equivalents .025
_diffrn_reflns_limit_h_max 1
_diffrn_reflns_limit_h_min -12
_diffrn_reflns_limit_k_max 1
_diffrn_reflns_limit_k_min -12
_diffrn_reflns_limit_l_max 39
_diffrn_reflns_limit_l_min -39
_diffrn_reflns_number 2301
_diffrn_reflns_theta_full 29.98
_diffrn_reflns_theta_max 29.98
_diffrn_reflns_theta_min 2.53
_diffrn_standards_decay_% 2
_diffrn_standards_interval_time 120
_diffrn_standards_number 3
_exptl_absorpt_coefficient_mu 2.12
_exptl_absorpt_correction_T_max .427
_exptl_absorpt_correction_T_min .352
_exptl_absorpt_correction_type '\y scan'
_exptl_absorpt_process_details '(North et al., 1968)'
_exptl_crystal_colour colourless
_exptl_crystal_density_diffrn 2.045
_exptl_crystal_density_method 'not measured'
_exptl_crystal_description 'irregular block cleaved from larger crystal'
_exptl_crystal_F_000 1389
_exptl_crystal_size_max .6
_exptl_crystal_size_mid .4
_exptl_crystal_size_min .4
_refine_diff_density_max .465
_refine_diff_density_min -.372
_refine_ls_abs_structure_details 'Flack (1983), 209 Friedel pairs'
_refine_ls_abs_structure_Flack -.014(11)
_refine_ls_extinction_coef .0034(2)
_refine_ls_extinction_method SHELXL97
_refine_ls_goodness_of_fit_ref 1.133
_refine_ls_hydrogen_treatment constr
_refine_ls_matrix_type full
_refine_ls_number_parameters 78
_refine_ls_number_reflns 1085
_refine_ls_number_restraints 0
_refine_ls_restrained_S_all 1.133
_refine_ls_R_factor_all .014
_refine_ls_R_factor_gt .014
_refine_ls_shift/su_max .001
_refine_ls_shift/su_mean 0
_refine_ls_structure_factor_coef Fsqd
_refine_ls_weighting_details 'calc w = 1/[\s^2^(Fo^2^)+(0.0227P)^2^+0.0430P] where P = (Fo^2^+2Fc^2^)/3'
_refine_ls_weighting_scheme calc
_refine_ls_wR_factor_ref .037
_reflns_number_gt 1085
_reflns_number_total 1085
_reflns_threshold_expression I>2\s(I)
_cod_data_source_file qa0369.cif
_cod_data_source_block II
_cod_original_sg_symbol_H-M 'R 3 2'
_cod_database_code 2011447
_cod_database_fobs_code 2011447

loop_
_symmetry_equiv_pos_as_xyz
'x, y, z'
'-y, x-y, z'
'-x+y, -x, z'
'y, x, -z'
'x-y, -y, -z'
'-x, -x+y, -z'
'x+2/3, y+1/3, z+1/3'
'-y+2/3, x-y+1/3, z+1/3'
'-x+y+2/3, -x+1/3, z+1/3'
'y+2/3, x+1/3, -z+1/3'
'x-y+2/3, -y+1/3, -z+1/3'
'-x+2/3, -x+y+1/3, -z+1/3'
'x+1/3, y+2/3, z+2/3'
'-y+1/3, x-y+2/3, z+2/3'
'-x+y+1/3, -x+2/3, z+2/3'
'y+1/3, x+2/3, -z+2/3'
'x-y+1/3, -y+2/3, -z+2/3'
'-x+1/3, -x+y+2/3, -z+2/3'

loop_
_atom_site_label
_atom_site_fract_x
_atom_site_fract_y
_atom_site_fract_z
_atom_site_U_iso_or_equiv
_atom_site_adp_type
_atom_site_calc_flag
_atom_site_refinement_flags
_atom_site_occupancy
_atom_site_disorder_assembly
_atom_site_disorder_group
_atom_site_type_symbol
Sm1 0 0 0 .01790(7) Uani d S 1 . . Sm
O1 .2581(2) .2581(2) 0 .0284(4) Uani d S 1 . . O
O2 .19341(17) .03111(19) .05890(5) .0290(3) Uani d . 1 . . O
O3 .4165(2) .1649(2) .09996(6) .0415(4) Uani d . 1 . . O
C1 .3830(3) .2891(3) .03217(8) .0334(5) Uani d . 1 . . C
H1A .4119 .3852 .05 .04 Uiso calc R 1 . . H
H1B .4756 .3047 .0146 .04 Uiso calc R 1 . . H
C2 .3291(2) .1499(5) .06618(6) .0254(7) Uani d . 1 . . C
B1 .3333 -.3333 .23666(14) .0402(8) Uani d S 1 . . B
F1 .3333 -.3333 .28527(9) .0805(10) Uani d S 1 . . F
F2 .2504(6) -.2633(6) .21968(7) .0688(5) Uani d . 1 . . F
Na1 .6667 .3333 .13396(5) .0308(2) Uani d S 1 . . Na
Na2 .3333 -.0479(2) .1667 .0526(4) Uani d S 1 . . Na
O4 .5909(2) .1130(3) .19069(6) .0429(5) Uani d . 1 . . O
H41 .5665 .1335 .2199 .107(11) Uiso d R 1 . . H
H42 .6006 .0377 .2015 .107(11) Uiso d R 1 . . H

loop_
_atom_site_aniso_label
_atom_site_aniso_U_11
_atom_site_aniso_U_22
_atom_site_aniso_U_33
_atom_site_aniso_U_12
_atom_site_aniso_U_13
_atom_site_aniso_U_23
Sm1 .02018(8) .02018(8) .01336(10) .01009(4) 0 0
O1 .0249(6) .0249(6) .0274(10) .0064(8) -.0040(4) .0040(4)
O2 .0276(6) .0325(8) .0242(7) .0130(6) -.0080(5) .0009(6)
O3 .0369(8) .0449(9) .0372(8) .0162(7) -.0170(7) .0004(7)
C1 .0258(9) .0349(11) .0320(11) .0095(9) -.0064(8) .0013(9)
C2 .0254(7) .0275(18) .0242(8) .0139(8) -.0041(6) -.0024(8)
B1 .0429(11) .0429(11) .0347(17) .0214(6) 0 0
F1 .1029(16) .1029(16) .0357(12) .0514(8) 0 0
F2 .0615(15) .087(2) .0753(10) .0506(11) -.008(2) .003(2)
Na1 .0318(3) .0318(3) .0288(5) .01588(17) 0 0
Na2 .0389(8) .0534(7) .0606(10) .0194(4) -.0018(8) -.0009(4)
O4 .0489(12) .0558(10) .0315(7) .0316(8) -.0073(7) -.0084(8)

loop_
_atom_type_symbol
_atom_type_description
_atom_type_scat_dispersion_real
_atom_type_scat_dispersion_imag
_atom_type_scat_source
Sm Sm -.1638 3.4418 'International Tables Vol C Tables 4.2.6.8 and 6.1.1.4'
Na Na .0362 .0249 'International Tables Vol C Tables 4.2.6.8 and 6.1.1.4'
B B .0013 .0007 'International Tables Vol C Tables 4.2.6.8 and 6.1.1.4'
F F .0171 .0103 'International Tables Vol C Tables 4.2.6.8 and 6.1.1.4'
O O .0106 .006 'International Tables Vol C Tables 4.2.6.8 and 6.1.1.4'
C C .0033 .0016 'International Tables Vol C Tables 4.2.6.8 and 6.1.1.4'
H H 0 0 'International Tables Vol C Tables 4.2.6.8 and 6.1.1.4'

loop_
_geom_angle_atom_site_label_1
_geom_angle_atom_site_label_2
_geom_angle_atom_site_label_3
_geom_angle_site_symmetry_1
_geom_angle_site_symmetry_3
_geom_angle
O2 Sm1 O2 6 . 149.27(8)
O2 Sm1 O2 6 2 126.07(7)
O2 Sm1 O2 . 2 78.00(6)
O2 Sm1 O2 6 5 78.00(6)
O2 Sm1 O2 . 5 88.15(7)
O2 Sm1 O2 2 5 149.27(8)
O2 Sm1 O2 6 3 88.15(7)
O2 Sm1 O2 . 3 78.00(6)
O2 Sm1 O2 2 3 78.00(6)
O2 Sm1 O2 5 3 126.07(7)
O2 Sm1 O2 6 4 78.00(6)
O2 Sm1 O2 . 4 126.07(7)
O2 Sm1 O2 2 4 88.15(7)
O2 Sm1 O2 5 4 78.00(6)
O2 Sm1 O2 3 4 149.27(8)
O2 Sm1 O1 6 . 135.93(4)
O2 Sm1 O1 . . 63.03(4)
O2 Sm1 O1 2 . 74.63(4)
O2 Sm1 O1 5 . 74.63(4)
O2 Sm1 O1 3 . 135.93(4)
O2 Sm1 O1 4 . 63.03(4)
O2 Sm1 O1 6 2 63.03(4)
O2 Sm1 O1 . 2 135.93(4)
O2 Sm1 O1 2 2 63.03(4)
O2 Sm1 O1 5 2 135.93(4)
O2 Sm1 O1 3 2 74.63(4)
O2 Sm1 O1 4 2 74.63(4)
O1 Sm1 O1 . 2 120
O2 Sm1 O1 6 3 74.63(4)
O2 Sm1 O1 . 3 74.63(4)
O2 Sm1 O1 2 3 135.93(4)
O2 Sm1 O1 5 3 63.03(4)
O2 Sm1 O1 3 3 63.03(4)
O2 Sm1 O1 4 3 135.93(4)
O1 Sm1 O1 . 3 120
O1 Sm1 O1 2 3 120
C1 O1 C1 4 . 115.5(2)
C1 O1 Sm1 4 . 122.27(12)
C1 O1 Sm1 . . 122.27(12)
C2 O2 Sm1 . . 128.29(18)
C2 O3 Na1 . . 143.8(2)
C2 O3 Na2 . . 122.54(19)
Na1 O3 Na2 . . 93.66(6)
O1 C1 C2 . . 109.47(17)
O3 C2 O2 . . 125.2(3)
O3 C2 C1 . . 117.9(2)
O2 C2 C1 . . 116.79(19)
F1 B1 F2 . . 110.28(17)
F1 B1 F2 . 2_545 110.28(17)
F2 B1 F2 . 2_545 108.65(18)
F1 B1 F2 . 3_655 110.28(17)
F2 B1 F2 . 3_655 108.65(18)
F2 B1 F2 2_545 3_655 108.65(18)
B1 F2 Na2 . . 129.3(3)
O3 Na1 O3 2_655 . 104.63(6)
O3 Na1 O3 2_655 3_665 104.63(6)
O3 Na1 O3 . 3_665 104.63(6)
O3 Na1 O4 2_655 2_655 84.34(6)
O3 Na1 O4 . 2_655 163.74(8)
O3 Na1 O4 3_665 2_655 85.70(6)
O3 Na1 O4 2_655 . 85.70(6)
O3 Na1 O4 . . 84.34(6)
O3 Na1 O4 3_665 . 163.74(8)
O4 Na1 O4 2_655 . 82.83(7)
O3 Na1 O4 2_655 3_665 163.74(8)
O3 Na1 O4 . 3_665 85.70(6)
O3 Na1 O4 3_665 3_665 84.34(6)
O4 Na1 O4 2_655 3_665 82.83(7)
O4 Na1 O4 . 3_665 82.83(7)
O3 Na1 Na2 2_655 2_655 45.89(5)
O3 Na1 Na2 . 2_655 146.07(5)
O3 Na1 Na2 3_665 2_655 100.12(5)
O4 Na1 Na2 2_655 2_655 38.79(5)
O4 Na1 Na2 . 2_655 77.88(5)
O4 Na1 Na2 3_665 2_655 119.85(5)
O3 Na1 Na2 2_655 . 100.12(5)
O3 Na1 Na2 . . 45.89(5)
O3 Na1 Na2 3_665 . 146.07(5)
O4 Na1 Na2 2_655 . 119.85(5)
O4 Na1 Na2 . . 38.79(5)
O4 Na1 Na2 3_665 . 77.88(5)
Na2 Na1 Na2 2_655 . 113.784(17)
O3 Na1 Na2 2_655 3_665 146.07(5)
O3 Na1 Na2 . 3_665 100.12(5)
O3 Na1 Na2 3_665 3_665 45.89(5)
O4 Na1 Na2 2_655 3_665 77.88(5)
O4 Na1 Na2 . 3_665 119.85(5)
O4 Na1 Na2 3_665 3_665 38.79(5)
Na2 Na1 Na2 2_655 3_665 113.784(17)
Na2 Na1 Na2 . 3_665 113.784(17)
O4 Na2 O4 . 12 164.31(14)
O4 Na2 F2 . 12 90.19(12)
O4 Na2 F2 12 12 101.09(12)
O4 Na2 F2 . . 101.09(12)
O4 Na2 F2 12 . 90.19(12)
F2 Na2 F2 12 . 88.42(11)
O4 Na2 O3 . . 82.52(7)
O4 Na2 O3 12 . 87.46(7)
F2 Na2 O3 12 . 85.67(6)
F2 Na2 O3 . . 173.09(10)
O4 Na2 O3 . 12 87.46(7)
O4 Na2 O3 12 12 82.51(7)
F2 Na2 O3 12 12 173.09(10)
F2 Na2 O3 . 12 85.67(6)
O3 Na2 O3 . 12 100.45(11)
O4 Na2 Na1 . . 42.41(6)
O4 Na2 Na1 12 . 125.51(7)
F2 Na2 Na1 12 . 91.34(7)
F2 Na2 Na1 . . 143.50(11)
O3 Na2 Na1 . . 40.45(4)
O3 Na2 Na1 12 . 91.30(6)
O4 Na2 Na1 . 10_445 125.51(7)
O4 Na2 Na1 12 10_445 42.41(6)
F2 Na2 Na1 12 10_445 143.51(11)
F2 Na2 Na1 . 10_445 91.34(6)
O3 Na2 Na1 . 10_445 91.30(6)
O3 Na2 Na1 12 10_445 40.45(4)
Na1 Na2 Na1 . 10_445 109.51(5)
Na2 O4 Na1 . . 98.79(7)

loop_
_geom_bond_atom_site_label_1
_geom_bond_atom_site_label_2
_geom_bond_site_symmetry_2
_geom_bond_distance
_geom_bond_publ_flag
Sm1 O2 6 2.4068(13) ?
Sm1 O2 . 2.4068(13) ?
Sm1 O2 2 2.4068(13) ?
Sm1 O2 5 2.4068(13) ?
Sm1 O2 3 2.4068(13) ?
Sm1 O2 4 2.4068(13) ?
Sm1 O1 . 2.509(2) ?
Sm1 O1 2 2.509(2) ?
Sm1 O1 3 2.509(2) ?
O1 C1 4 1.419(2) ?
O1 C1 . 1.419(2) ?
O2 C2 . 1.262(3) ?
O3 C2 . 1.233(2) ?
O3 Na1 . 2.3504(17) ?
O3 Na2 . 2.602(2) ?
C1 C2 . 1.519(4) ?
B1 F1 . 1.365(5) ?
B1 F2 . 1.375(2) ?
B1 F2 2_545 1.375(2) ?
B1 F2 3_655 1.375(2) ?
F2 Na2 . 2.358(4) ?
Na1 O3 2_655 2.3504(17) ?
Na1 O3 3_665 2.3504(17) ?
Na1 O4 2_655 2.468(2) ?
Na1 O4 . 2.468(2) ?
Na1 O4 3_665 2.468(2) ?
Na1 Na2 2_655 3.6156(12) ?
Na1 Na2 . 3.6156(12) ?
Na1 Na2 3_665 3.6156(12) ?
Na2 O4 . 2.292(2) ?
Na2 O4 12 2.292(2) ?
Na2 F2 12 2.358(4) ?
Na2 O3 12 2.602(2) ?
Na2 Na1 10_445 3.6157(12) ?
